data_7050265
loop_
_publ_author_name
'Xu Ji-Qing'
'Hai-Ying Bie'
'Jing Lu'
'Jie-Hui Yu'
'Xiao Zhang'

_publ_section_title
;
Syntheses, Characterization and Optical Properties
of Some Copper(I) Halides with 1,10-Phenanthroline Ligand
;
_journal_name_full 'New J.Chem.(Nouv.J.Chim.)'
_journal_year 2004
_chemical_formula_sum 'C12 H8 Br2 Cu I0 N2'
_chemical_formula_weight 403.56
_space_group_IT_number 14
_symmetry_cell_setting monoclinic
_symmetry_space_group_name_Hall '-P 2yn'
_symmetry_space_group_name_H-M 'P 1 21/n 1'
_atom_sites_solution_hydrogens geom
_atom_sites_solution_primary direct
_atom_sites_solution_secondary difmap
_cell_angle_alpha 90.00
_cell_angle_beta 91.23(3)
_cell_angle_gamma 90.00
_cell_formula_units_Z 4
_cell_length_a 9.945(2)
_cell_length_b 6.5064(13)
_cell_length_c 18.222(4)
_cell_measurement_reflns_used ?
_cell_measurement_temperature 293(2)
_cell_measurement_theta_max 27.48
_cell_measurement_theta_min 2.24
_cell_volume 1178.8(4)
_diffrn_ambient_temperature 293(2)
_diffrn_detector_area_resol_mean 10.0
_diffrn_measurement_device_type 'Rigaku RAXIS-RAPID'
_diffrn_measurement_method ?
_diffrn_radiation_monochromator graphite
_diffrn_radiation_source 'fine-focus sealed tube'
_diffrn_radiation_type MoK\a
_diffrn_radiation_wavelength 0.71073
_diffrn_reflns_av_R_equivalents 0.0318
_diffrn_reflns_av_sigmaI/netI 0.0310
_diffrn_reflns_limit_h_max 12
_diffrn_reflns_limit_h_min 0
_diffrn_reflns_limit_k_max 8
_diffrn_reflns_limit_k_min 0
_diffrn_reflns_limit_l_max 23
_diffrn_reflns_limit_l_min -23
_diffrn_reflns_number 2700
_diffrn_reflns_theta_max 27.48
_diffrn_reflns_theta_min 2.24
_diffrn_standards_decay_% 0
_diffrn_standards_interval_count 0
_diffrn_standards_interval_time ?
_diffrn_standards_number 0
_exptl_absorpt_coefficient_mu 8.606
_exptl_absorpt_correction_T_max 1.2560
_exptl_absorpt_correction_T_min 0.6720
_exptl_absorpt_correction_type multi-scan
_exptl_absorpt_process_details
;
Higashi, T.(1995).Program for Absorption Correction.
Rigaku Corporation, Tokyo,Japan.
;
_exptl_crystal_colour 'dark green'
_exptl_crystal_density_diffrn 2.274
_exptl_crystal_density_meas ?
_exptl_crystal_density_method 'not measured'
_exptl_crystal_description rectangle
_exptl_crystal_F_000 772
_exptl_crystal_size_max 0.407
_exptl_crystal_size_mid 0.182
_exptl_crystal_size_min 0.176
_refine_ls_extinction_coef ?
_refine_ls_extinction_method none
_refine_ls_goodness_of_fit_ref 0.970
_refine_ls_hydrogen_treatment constr
_refine_ls_matrix_type full
_refine_ls_number_parameters 154
_refine_ls_number_reflns 2700
_refine_ls_number_restraints 0
_refine_ls_restrained_S_all 0.970
_refine_ls_R_factor_all 0.0479
_refine_ls_R_factor_gt 0.0285
_refine_ls_shift/su_max 0.000
_refine_ls_shift/su_mean 0.000
_refine_ls_structure_factor_coef Fsqd
_refine_ls_weighting_details 'calc w=1/[\s^2^(Fo^2^)+(0.0319P)^2^+0.0000P] where P=(Fo^2^+2Fc^2^)/3'
_refine_ls_weighting_scheme calc
_refine_ls_wR_factor_gt 0.0600
_refine_ls_wR_factor_ref 0.0642
_reflns_number_gt 1912
_reflns_number_total 2700
_reflns_threshold_expression I>2\sigma(I)
_cod_original_sg_symbol_H-M 'P 21/n'
_cod_database_code 7050265

loop_
_symmetry_equiv_pos_as_xyz
'x, y, z'
'-x+1/2, y+1/2, -z+1/2'
'-x, -y, -z'
'x-1/2, -y-1/2, z-1/2'

loop_
_atom_site_label
_atom_site_type_symbol
_atom_site_fract_x
_atom_site_fract_y
_atom_site_fract_z
_atom_site_U_iso_or_equiv
_atom_site_adp_type
_atom_site_occupancy
_atom_site_symmetry_multiplicity
_atom_site_calc_flag
_atom_site_refinement_flags
_atom_site_disorder_assembly
_atom_site_disorder_group
Br2 Br 0.04619(4) 0.28707(6) 0.140986(17) 0.04858(12) Uani 1 1 d . . .
Br1 Br 0.36445(3) 0.27302(6) 0.217044(16) 0.03976(11) Uani 1 1 d . . .
Cu1 Cu 0.14021(4) 0.27613(6) 0.262063(19) 0.03382(11) Uani 1 1 d . . .
N2 N 0.2035(2) 0.2773(4) 0.36854(13) 0.0283(5) Uani 1 1 d . . .
C7 C 0.1206(3) 0.2610(4) 0.49190(16) 0.0319(7) Uani 1 1 d . . .
C10 C 0.3272(3) 0.2881(5) 0.39595(17) 0.0389(8) Uani 1 1 d . . .
H10A H 0.3986 0.2984 0.3640 0.047 Uiso 1 1 calc R . .
C12 C -0.0310(3) 0.2540(4) 0.38459(16) 0.0297(7) Uani 1 1 d . . .
N1 N -0.0417(3) 0.2598(4) 0.31064(14) 0.0325(6) Uani 1 1 d . . .
C4 C -0.1405(3) 0.2385(5) 0.4299(2) 0.0376(7) Uani 1 1 d . . .
C11 C 0.1022(3) 0.2640(4) 0.41563(16) 0.0284(6) Uani 1 1 d . . .
C1 C -0.1627(3) 0.2490(5) 0.2800(2) 0.0449(9) Uani 1 1 d . . .
H1A H -0.1712 0.2527 0.2291 0.054 Uiso 1 1 calc R . .
C8 C 0.2536(4) 0.2710(5) 0.51879(16) 0.0398(8) Uani 1 1 d . . .
H8A H 0.2715 0.2680 0.5691 0.048 Uiso 1 1 calc R . .
C3 C -0.2683(4) 0.2274(5) 0.3957(2) 0.0525(10) Uani 1 1 d . . .
H3A H -0.3452 0.2170 0.4237 0.063 Uiso 1 1 calc R . .
C2 C -0.2779(4) 0.2322(6) 0.3213(3) 0.0583(11) Uani 1 1 d . . .
H2A H -0.3618 0.2243 0.2979 0.070 Uiso 1 1 calc R . .
C9 C 0.3545(3) 0.2847(5) 0.47180(17) 0.0429(8) Uani 1 1 d . . .
H9A H 0.4429 0.2920 0.4894 0.051 Uiso 1 1 calc R . .
C6 C 0.0070(4) 0.2466(4) 0.53679(18) 0.0396(8) Uani 1 1 d . . .
H6A H 0.0190 0.2441 0.5875 0.048 Uiso 1 1 calc R . .
C5 C -0.1186(4) 0.2363(5) 0.50748(19) 0.0433(9) Uani 1 1 d . . .
H5A H -0.1917 0.2276 0.5383 0.052 Uiso 1 1 calc R . .
